data_7020894
loop_
_publ_author_name
'Castano, Brunilde'
'Guidone, Stefano'
'Gallo, Emma'
'Ragaini, Fabio'
'Casati, Nicola'
'Macchi, Piero'
'Sisti, Massimo'
'Caselli, Alessandro'

_publ_section_title
;
 Asymmetric cyclopropanation of olefins catalysed by Cu(i) complexes of
 chiral pyridine-containing macrocyclic ligands (Pc-L*).
;
_journal_issue 7
_journal_name_full 'Dalton transactions (Cambridge, England : 2003)'
_journal_page_first 2451
_journal_page_last 2462
_journal_paper_doi 10.1039/c2dt32347h
_journal_volume 42
_journal_year 2013
_chemical_absolute_configuration rmad
_chemical_formula_sum 'C43 H52 N4 O4 S2'
_chemical_formula_weight 753.01
_chemical_name_systematic
;
?
;
_space_group_IT_number 19
_symmetry_cell_setting orthorhombic
_symmetry_space_group_name_Hall 'P 2ac 2ab'
_symmetry_space_group_name_H-M 'P 21 21 21'
_atom_sites_solution_hydrogens geom
_atom_sites_solution_primary direct
_atom_sites_solution_secondary difmap
_audit_creation_date 2012-09-27T14:06:22-00:00
_audit_creation_method 'WinGX routine CIF_UPDATE'
_cell_angle_alpha 90
_cell_angle_beta 90
_cell_angle_gamma 90
_cell_formula_units_Z 4
_cell_length_a 11.7359(2)
_cell_length_b 14.7577(2)
_cell_length_c 23.1185(3)
_cell_measurement_reflns_used 6208
_cell_measurement_temperature 293(2)
_cell_measurement_theta_max 26.6474
_cell_measurement_theta_min 1.6337
_cell_volume 4004.01(10)
_computing_cell_refinement
;
CrysAlisPro, Agilent Technologies,
Version 1.171.36.20 (release 27-06-2012 CrysAlis171 .NET)
(compiled Jul 11 2012,15:38:31)
;
_computing_data_collection
;
CrysAlisPro, Agilent Technologies,
Version 1.171.36.20 (release 27-06-2012 CrysAlis171 .NET)
(compiled Jul 11 2012,15:38:31)
;
_computing_data_reduction
;
CrysAlisPro, Agilent Technologies,
Version 1.171.36.20 (release 27-06-2012 CrysAlis171 .NET)
(compiled Jul 11 2012,15:38:31)
;
_computing_structure_refinement 'SHELXL-97 (Sheldrick, 1997)'
_diffrn_ambient_temperature 293(2)
_diffrn_detector_area_resol_mean 16.0965
_diffrn_measured_fraction_theta_full 1
_diffrn_measured_fraction_theta_max 0.944
_diffrn_measurement_device_type 'SuperNova, Single source at offset), Eos'
_diffrn_measurement_method '\w scans'
_diffrn_orient_matrix_UB_11 -0.0308301
_diffrn_orient_matrix_UB_12 0.0050835
_diffrn_orient_matrix_UB_13 0.0261875
_diffrn_orient_matrix_UB_21 -0.0436023
_diffrn_orient_matrix_UB_22 0.0234459
_diffrn_orient_matrix_UB_23 -0.0150841
_diffrn_orient_matrix_UB_31 -0.0283386
_diffrn_orient_matrix_UB_32 -0.0416323
_diffrn_orient_matrix_UB_33 -0.0052933
_diffrn_radiation_monochromator graphite
_diffrn_radiation_type MoK\a
_diffrn_radiation_wavelength 0.71073
_diffrn_reflns_av_R_equivalents 0.0513
_diffrn_reflns_av_unetI/netI 0.0553
_diffrn_reflns_limit_h_max 14
_diffrn_reflns_limit_h_min -14
_diffrn_reflns_limit_k_max 18
_diffrn_reflns_limit_k_min -18
_diffrn_reflns_limit_l_max 28
_diffrn_reflns_limit_l_min -27
_diffrn_reflns_number 29479
_diffrn_reflns_theta_full 25
_diffrn_reflns_theta_max 26.71
_diffrn_reflns_theta_min 1.64
_exptl_absorpt_coefficient_mu 0.18
_exptl_absorpt_correction_T_max 1
_exptl_absorpt_correction_T_min 0.81881
_exptl_absorpt_correction_type multi-scan
_exptl_absorpt_process_details
;
CrysAlisPro, Agilent Technologies,
Version 1.171.36.20 (release 27-06-2012 CrysAlis171 .NET)
(compiled Jul 11 2012,15:38:31)
Empirical absorption correction using spherical harmonics,
implemented in SCALE3 ABSPACK scaling algorithm.
;
_exptl_crystal_density_diffrn 1.249
_exptl_crystal_density_method 'not measured'
_exptl_crystal_F_000 1608
_exptl_crystal_size_max 0.15
_exptl_crystal_size_mid 0.08
_exptl_crystal_size_min 0.05
_refine_diff_density_max 0.136
_refine_diff_density_min -0.245
_refine_diff_density_rms 0.036
_refine_ls_abs_structure_details 'Flack H D (1983), Acta Cryst. A39, 876-881'
_refine_ls_abs_structure_Flack 0.01(6)
_refine_ls_extinction_method none
_refine_ls_goodness_of_fit_ref 1.039
_refine_ls_hydrogen_treatment constr
_refine_ls_matrix_type full
_refine_ls_number_parameters 478
_refine_ls_number_reflns 7762
_refine_ls_number_restraints 0
_refine_ls_restrained_S_all 1.039
_refine_ls_R_factor_all 0.0848
_refine_ls_R_factor_gt 0.0498
_refine_ls_shift/su_max 0.001
_refine_ls_shift/su_mean 0
_refine_ls_structure_factor_coef Fsqd
_refine_ls_weighting_details 'calc w=1/[\s^2^(Fo^2^)+(0.0395P)^2^+0.1421P] where P=(Fo^2^+2Fc^2^)/3'
_refine_ls_weighting_scheme calc
_refine_ls_wR_factor_gt 0.088
_refine_ls_wR_factor_ref 0.101
_reflns_number_gt 5536
_reflns_number_total 7762
_reflns_threshold_expression >2sigma(I)
_cod_data_source_file c2dt32347h.txt
_cod_data_source_block 4f
_cod_database_code 7020894

loop_
_symmetry_equiv_pos_as_xyz
'x, y, z'
'-x+1/2, -y, z+1/2'
'-x, y+1/2, -z+1/2'
'x+1/2, -y+1/2, -z'

loop_
_atom_site_label
_atom_site_type_symbol
_atom_site_fract_x
_atom_site_fract_y
_atom_site_fract_z
_atom_site_U_iso_or_equiv
_atom_site_adp_type
_atom_site_occupancy
_atom_site_symmetry_multiplicity
_atom_site_calc_flag
_atom_site_refinement_flags
C309 C -0.1017(3) 1.0922(2) 1.01236(14) 0.0660(10) Uani 1 1 d .
H309 H -0.1039 1.0358 0.9944 0.079 Uiso 1 1 calc R
C308 C -0.1486(3) 1.1021(3) 1.06625(15) 0.0786(11) Uani 1 1 d .
H308 H -0.1805 1.0522 1.0848 0.094 Uiso 1 1 calc R
C307 C -0.1490(3) 1.1861(3) 1.09358(16) 0.0835(13) Uani 1 1 d .
H307 H -0.1825 1.1923 1.1298 0.1 Uiso 1 1 calc R
C306 C -0.1009(3) 1.2587(3) 1.06769(16) 0.0723(11) Uani 1 1 d .
H306 H -0.1011 1.3143 1.0866 0.087 Uiso 1 1 calc R
C305 C -0.0498(3) 1.2516(2) 1.01197(14) 0.0594(9) Uani 1 1 d .
C304 C 0.0011(3) 1.3265(2) 0.98495(16) 0.0681(10) Uani 1 1 d .
H304 H 0.0017 1.3823 1.0036 0.082 Uiso 1 1 calc R
C303 C 0.0490(3) 1.3182(2) 0.93221(16) 0.0658(9) Uani 1 1 d .
H303 H 0.0828 1.3683 0.9148 0.079 Uiso 1 1 calc R
C302 C 0.0484(3) 1.2343(2) 0.90323(14) 0.0548(8) Uani 1 1 d .
H302 H 0.081 1.2304 0.8667 0.066 Uiso 1 1 calc R
C301 C 0.0012(3) 1.1584(2) 0.92732(12) 0.0474(7) Uani 1 1 d .
C310 C -0.0499(2) 1.1662(2) 0.98343(13) 0.0519(8) Uani 1 1 d .
C13 C -0.1217(2) 1.0620(2) 0.86554(13) 0.0578(8) Uani 1 1 d .
H13A H -0.1789 1.0632 0.8952 0.087 Uiso 1 1 calc R
H13B H -0.1269 1.0062 0.8445 0.087 Uiso 1 1 calc R
H13C H -0.1333 1.112 0.8396 0.087 Uiso 1 1 calc R
C12 C -0.0031(2) 1.06975(19) 0.89334(12) 0.0459(7) Uani 1 1 d .
H12 H 0.0062 1.0195 0.9206 0.055 Uiso 1 1 calc R
N6 N 0.09075(18) 1.06602(14) 0.85130(9) 0.0397(5) Uani 1 1 d .
C5 C 0.2017(2) 1.05581(17) 0.87953(12) 0.0436(7) Uani 1 1 d .
H5A H 0.2062 1.1009 0.91 0.052 Uiso 1 1 calc R
H5B H 0.2598 1.071 0.8513 0.052 Uiso 1 1 calc R
C4 C 0.2342(2) 0.96292(18) 0.90647(11) 0.0426(7) Uani 1 1 d .
H4 H 0.1645 0.9266 0.9092 0.051 Uiso 1 1 calc R
C16 C 0.2825(3) 0.9741(2) 0.96872(13) 0.0612(9) Uani 1 1 d .
H16 H 0.3376 1.024 0.9683 0.073 Uiso 1 1 calc R
C17 C 0.3424(4) 0.8899(3) 0.99144(15) 0.0917(13) Uani 1 1 d .
H17A H 0.405 0.875 0.9664 0.138 Uiso 1 1 calc R
H17B H 0.2896 0.8403 0.9925 0.138 Uiso 1 1 calc R
H17C H 0.3705 0.9014 1.0297 0.138 Uiso 1 1 calc R
N3 N 0.31631(19) 0.91259(13) 0.86895(9) 0.0436(6) Uani 1 1 d .
C2 C 0.4274(2) 0.9536(2) 0.85593(14) 0.0548(8) Uani 1 1 d .
H2A H 0.4863 0.9086 0.8624 0.066 Uiso 1 1 calc R
H2B H 0.4406 1.003 0.8828 0.066 Uiso 1 1 calc R
C1 C 0.4391(3) 0.9897(2) 0.79474(14) 0.0547(8) Uani 1 1 d .
N12 N 0.34242(19) 1.00858(15) 0.76781(11) 0.0481(6) Uani 1 1 d .
C11 C 0.3465(2) 1.0434(2) 0.71445(13) 0.0512(8) Uani 1 1 d .
C401 C 0.4480(3) 1.0593(3) 0.68615(17) 0.0780(11) Uani 1 1 d .
H401 H 0.449 1.0827 0.6488 0.094 Uiso 1 1 calc R
C402 C 0.5472(3) 1.0397(3) 0.71463(19) 0.0952(14) Uani 1 1 d .
H402 H 0.6168 1.0504 0.6967 0.114 Uiso 1 1 calc R
C403 C 0.5447(3) 1.0045(3) 0.76929(19) 0.0815(11) Uani 1 1 d .
H403 H 0.6118 0.9908 0.7889 0.098 Uiso 1 1 calc R
C10 C 0.2328(2) 1.0594(2) 0.68649(13) 0.0500(8) Uani 1 1 d .
H10A H 0.245 1.0909 0.6502 0.06 Uiso 1 1 calc R
H10B H 0.199 1.0011 0.6775 0.06 Uiso 1 1 calc R
N9 N 0.15056(18) 1.11189(14) 0.72115(9) 0.0415(6) Uani 1 1 d .
C8 C 0.0457(2) 1.06755(17) 0.74512(11) 0.0380(6) Uani 1 1 d .
H8 H -0.005 1.1162 0.7581 0.046 Uiso 1 1 calc R
C29 C -0.0189(2) 1.01412(19) 0.69794(12) 0.0470(7) Uani 1 1 d .
H29 H 0.0245 0.9591 0.6891 0.056 Uiso 1 1 calc R
C30 C -0.1369(2) 0.9863(2) 0.71886(14) 0.0656(9) Uani 1 1 d .
H30A H -0.1298 0.9513 0.7537 0.098 Uiso 1 1 calc R
H30B H -0.1736 0.9505 0.6896 0.098 Uiso 1 1 calc R
H30C H -0.1815 1.0395 0.7265 0.098 Uiso 1 1 calc R
C31 C -0.0323(3) 1.0688(2) 0.64232(13) 0.0669(9) Uani 1 1 d .
H31A H -0.0689 1.0322 0.6135 0.1 Uiso 1 1 calc R
H31B H 0.0415 1.0871 0.6287 0.1 Uiso 1 1 calc R
H31C H -0.0778 1.1216 0.6498 0.1 Uiso 1 1 calc R
C7 C 0.0759(2) 1.01082(17) 0.79871(11) 0.0385(7) Uani 1 1 d .
H7A H 0.0159 0.9668 0.8054 0.046 Uiso 1 1 calc R
H7B H 0.1458 0.9778 0.7912 0.046 Uiso 1 1 calc R
C33 C 0.1873(4) 0.9988(3) 1.01020(14) 0.1042(15) Uani 1 1 d .
H33A H 0.151 1.0535 0.9973 0.156 Uiso 1 1 calc R
H33B H 0.2183 1.0079 1.0482 0.156 Uiso 1 1 calc R
H33C H 0.1324 0.9506 1.0113 0.156 Uiso 1 1 calc R
C101 C 0.2980(2) 0.79317(18) 0.78073(12) 0.0477(7) Uani 1 1 d .
C102 C 0.3984(3) 0.7820(2) 0.74952(14) 0.0672(10) Uani 1 1 d .
H102 H 0.4678 0.777 0.7687 0.081 Uiso 1 1 calc R
C103 C 0.3946(3) 0.7785(3) 0.69076(15) 0.0729(10) Uani 1 1 d .
H103 H 0.4621 0.7714 0.6701 0.088 Uiso 1 1 calc R
C104 C 0.2922(3) 0.7852(2) 0.66078(13) 0.0610(9) Uani 1 1 d .
C105 C 0.1931(3) 0.79391(19) 0.69255(13) 0.0546(8) Uani 1 1 d .
H105 H 0.1235 0.7967 0.6734 0.065 Uiso 1 1 calc R
C106 C 0.1955(3) 0.79865(18) 0.75210(12) 0.0495(7) Uani 1 1 d .
H106 H 0.1281 0.8055 0.7728 0.059 Uiso 1 1 calc R
C107 C 0.2908(3) 0.7821(3) 0.59566(15) 0.0896(12) Uani 1 1 d .
H10A H 0.3673 0.7754 0.5815 0.134 Uiso 0.5 1 calc PR
H10B H 0.2587 0.8373 0.5809 0.134 Uiso 0.5 1 calc PR
H10C H 0.2456 0.7316 0.583 0.134 Uiso 0.5 1 calc PR
H10D H 0.2138 0.7874 0.5821 0.134 Uiso 0.5 1 calc PR
H10E H 0.3224 0.7256 0.5827 0.134 Uiso 0.5 1 calc PR
H10F H 0.3354 0.8313 0.5806 0.134 Uiso 0.5 1 calc PR
C201 C 0.1960(3) 1.26411(17) 0.66108(12) 0.0466(7) Uani 1 1 d .
C202 C 0.3047(3) 1.2730(2) 0.63862(14) 0.0631(8) Uani 1 1 d .
H202 H 0.3673 1.2562 0.6608 0.076 Uiso 1 1 calc R
C203 C 0.3208(3) 1.3062(2) 0.58375(15) 0.0703(10) Uani 1 1 d .
H203 H 0.3942 1.3109 0.5689 0.084 Uiso 1 1 calc R
C204 C 0.2295(4) 1.3327(2) 0.55057(14) 0.0640(9) Uani 1 1 d .
C205 C 0.1211(3) 1.3226(2) 0.57322(14) 0.0635(9) Uani 1 1 d .
H205 H 0.0585 1.339 0.5509 0.076 Uiso 1 1 calc R
C206 C 0.1036(3) 1.28866(18) 0.62828(13) 0.0537(8) Uani 1 1 d .
H206 H 0.0301 1.2826 0.6429 0.064 Uiso 1 1 calc R
C207 C 0.2471(4) 1.3695(2) 0.48953(15) 0.0968(14) Uani 1 1 d .
H20A H 0.1745 1.3846 0.4729 0.145 Uiso 1 1 calc R
H20B H 0.2838 1.3243 0.4662 0.145 Uiso 1 1 calc R
H20C H 0.2939 1.4228 0.4911 0.145 Uiso 1 1 calc R
O11 O 0.40139(19) 0.75733(14) 0.87577(9) 0.0642(6) Uani 1 1 d .
O12 O 0.19233(17) 0.77836(12) 0.87915(8) 0.0577(5) Uani 1 1 d .
O21 O 0.28535(18) 1.22853(14) 0.76023(9) 0.0633(6) Uani 1 1 d .
O22 O 0.07850(18) 1.25952(12) 0.75641(8) 0.0570(6) Uani 1 1 d .
S1 S 0.30162(7) 0.80440(5) 0.85651(3) 0.0500(2) Uani 1 1 d .
S2 S 0.17774(7) 1.21860(5) 0.73137(3) 0.04724(19) Uani 1 1 d .

loop_
_atom_site_aniso_label
_atom_site_aniso_U_11
_atom_site_aniso_U_22
_atom_site_aniso_U_33
_atom_site_aniso_U_23
_atom_site_aniso_U_13
_atom_site_aniso_U_12
C309 0.070(2) 0.078(2) 0.051(2) -0.0114(19) 0.0103(18) 0.0050(19)
C308 0.076(3) 0.108(3) 0.052(2) -0.010(2) 0.0175(19) 0.003(2)
C307 0.064(3) 0.137(4) 0.049(2) -0.024(3) 0.0104(19) 0.020(3)
C306 0.059(2) 0.097(3) 0.061(2) -0.032(2) -0.0063(19) 0.020(2)
C305 0.051(2) 0.073(2) 0.054(2) -0.0191(18) -0.0048(17) 0.0182(17)
C304 0.066(2) 0.058(2) 0.080(3) -0.019(2) -0.010(2) 0.0155(19)
C303 0.068(2) 0.0452(19) 0.084(3) 0.0000(18) 0.002(2) 0.0072(17)
C302 0.058(2) 0.0537(19) 0.053(2) 0.0002(16) 0.0014(16) 0.0080(16)
C301 0.0521(18) 0.0504(18) 0.0397(17) -0.0043(14) 0.0016(15) 0.0081(15)
C310 0.0465(19) 0.063(2) 0.0465(18) -0.0090(17) -0.0043(15) 0.0087(15)
C13 0.0446(19) 0.073(2) 0.056(2) -0.0116(17) 0.0115(16) -0.0037(15)
C12 0.0507(18) 0.0496(17) 0.0375(16) -0.0001(13) 0.0034(14) 0.0044(14)
N6 0.0389(13) 0.0479(13) 0.0322(13) -0.0061(11) -0.0016(11) 0.0035(10)
C5 0.0451(18) 0.0454(15) 0.0404(16) -0.0040(13) -0.0053(14) -0.0018(14)
C4 0.0477(18) 0.0429(16) 0.0371(16) -0.0033(13) -0.0058(13) 0.0022(13)
C16 0.084(3) 0.0568(19) 0.0422(19) -0.0026(15) -0.0222(17) 0.0095(17)
C17 0.130(4) 0.093(3) 0.052(2) 0.001(2) -0.031(2) 0.037(3)
N3 0.0401(13) 0.0422(12) 0.0486(14) -0.0025(11) -0.0036(12) -0.0005(11)
C2 0.0373(18) 0.0555(18) 0.072(2) 0.0057(17) -0.0111(16) -0.0016(14)
C1 0.045(2) 0.0525(18) 0.066(2) 0.0024(16) 0.0009(17) -0.0024(15)
N12 0.0405(15) 0.0507(14) 0.0530(16) 0.0045(13) 0.0021(13) 0.0015(11)
C11 0.0438(19) 0.0553(18) 0.054(2) 0.0010(16) 0.0102(15) 0.0042(14)
C401 0.052(2) 0.108(3) 0.074(3) 0.022(2) 0.017(2) 0.006(2)
C402 0.048(2) 0.136(4) 0.102(3) 0.035(3) 0.024(2) 0.002(2)
C403 0.039(2) 0.106(3) 0.100(3) 0.029(3) 0.003(2) 0.0015(19)
C10 0.058(2) 0.0507(17) 0.0414(18) -0.0007(14) 0.0096(15) 0.0025(15)
N9 0.0468(14) 0.0393(12) 0.0384(13) -0.0021(10) 0.0049(11) 0.0009(10)
C8 0.0384(16) 0.0398(15) 0.0358(16) -0.0005(12) -0.0003(13) 0.0049(12)
C29 0.0492(19) 0.0472(17) 0.0445(17) -0.0044(14) -0.0091(14) 0.0091(14)
C30 0.051(2) 0.079(2) 0.066(2) -0.0100(19) -0.0150(17) -0.0047(17)
C31 0.083(2) 0.068(2) 0.049(2) 0.0032(17) -0.0218(19) -0.0007(18)
C7 0.0379(17) 0.0394(15) 0.0383(16) -0.0002(13) 0.0008(12) 0.0008(13)
C33 0.151(4) 0.125(3) 0.036(2) -0.013(2) -0.015(2) 0.056(3)
C101 0.0492(19) 0.0468(16) 0.0472(17) -0.0075(14) -0.0028(15) 0.0019(15)
C102 0.047(2) 0.091(3) 0.064(2) -0.016(2) -0.0036(17) 0.0082(19)
C103 0.053(2) 0.108(3) 0.059(2) -0.018(2) 0.0052(18) 0.002(2)
C104 0.066(2) 0.068(2) 0.0489(19) -0.0127(16) 0.0033(17) -0.0069(18)
C105 0.0485(19) 0.0606(19) 0.0546(19) -0.0130(16) -0.0072(16) -0.0033(17)
C106 0.0441(17) 0.0486(16) 0.0558(19) -0.0135(14) 0.0052(15) -0.0017(15)
C107 0.091(3) 0.119(3) 0.058(2) -0.007(2) 0.005(2) -0.012(3)
C201 0.0499(19) 0.0432(15) 0.0466(17) 0.0019(13) -0.0047(15) -0.0094(14)
C202 0.054(2) 0.074(2) 0.062(2) 0.0095(18) -0.0058(18) -0.0182(17)
C203 0.072(2) 0.074(2) 0.065(2) 0.0045(19) 0.010(2) -0.023(2)
C204 0.099(3) 0.0444(18) 0.049(2) -0.0023(16) 0.012(2) -0.0071(18)
C205 0.084(3) 0.056(2) 0.051(2) 0.0023(17) -0.0072(19) 0.0091(18)
C206 0.060(2) 0.0486(18) 0.052(2) 0.0038(16) 0.0046(16) 0.0049(16)
C207 0.172(4) 0.068(2) 0.050(2) 0.0099(19) 0.021(3) 0.000(3)
O11 0.0694(15) 0.0594(13) 0.0638(15) -0.0026(11) -0.0153(12) 0.0245(11)
O12 0.0630(14) 0.0528(12) 0.0572(13) -0.0040(10) 0.0078(11) -0.0100(11)
O21 0.0640(14) 0.0708(13) 0.0550(13) -0.0065(11) -0.0228(11) -0.0119(11)
O22 0.0727(15) 0.0464(11) 0.0520(13) -0.0058(10) 0.0122(11) 0.0056(10)
S1 0.0553(5) 0.0460(4) 0.0487(5) -0.0020(4) -0.0041(4) 0.0055(4)
S2 0.0558(5) 0.0470(4) 0.0390(4) -0.0007(3) -0.0026(4) -0.0035(4)

loop_
_atom_type_symbol
_atom_type_description
_atom_type_scat_dispersion_real
_atom_type_scat_dispersion_imag
_atom_type_scat_source
C C 0.0033 0.0016 'International Tables Vol C Tables 4.2.6.8 and 6.1.1.4'
H H 0 0 'International Tables Vol C Tables 4.2.6.8 and 6.1.1.4'
N N 0.0061 0.0033 'International Tables Vol C Tables 4.2.6.8 and 6.1.1.4'
O O 0.0106 0.006 'International Tables Vol C Tables 4.2.6.8 and 6.1.1.4'
S S 0.1246 0.1234 'International Tables Vol C Tables 4.2.6.8 and 6.1.1.4'

loop_
_geom_angle_atom_site_label_1
_geom_angle_atom_site_label_2
_geom_angle_atom_site_label_3
_geom_angle
C308 C309 C310 121.2(3)
C309 C308 C307 120.6(4)
C306 C307 C308 120.3(3)
C307 C306 C305 121.3(4)
C304 C305 C310 119.4(3)
C304 C305 C306 121.6(3)
C310 C305 C306 118.9(4)
C303 C304 C305 120.6(3)
C304 C303 C302 120.5(3)
C301 C302 C303 121.9(3)
C302 C301 C310 118.1(3)
C302 C301 C12 120.4(3)
C310 C301 C12 121.4(3)
C309 C310 C305 117.7(3)
C309 C310 C301 122.9(3)
C305 C310 C301 119.4(3)
N6 C12 C301 110.3(2)
N6 C12 C13 113.5(2)
C301 C12 C13 108.0(2)
C5 N6 C12 112.1(2)
C5 N6 C7 114.6(2)
C12 N6 C7 118.5(2)
N6 C5 C4 119.2(2)
N3 C4 C5 111.3(2)
N3 C4 C16 110.8(2)
C5 C4 C16 111.5(2)
C33 C16 C17 108.6(3)
C33 C16 C4 110.0(3)
C17 C16 C4 113.7(3)
C2 N3 C4 119.1(2)
C2 N3 S1 117.45(19)
C4 N3 S1 121.37(18)
N3 C2 C1 114.6(2)
N12 C1 C403 122.2(3)
N12 C1 C2 115.8(3)
C403 C1 C2 122.0(3)
C1 N12 C11 118.9(3)
N12 C11 C401 122.3(3)
N12 C11 C10 115.2(3)
C401 C11 C10 122.5(3)
C402 C401 C11 118.1(3)
C403 C402 C401 120.5(3)
C402 C403 C1 118.0(3)
N9 C10 C11 115.5(2)
C10 N9 C8 120.6(2)
C10 N9 S2 117.39(18)
C8 N9 S2 122.03(17)
N9 C8 C7 110.3(2)
N9 C8 C29 111.4(2)
C7 C8 C29 113.8(2)
C30 C29 C31 108.5(2)
C30 C29 C8 111.1(2)
C31 C29 C8 112.0(2)
N6 C7 C8 113.0(2)
C106 C101 C102 119.9(3)
C106 C101 S1 119.6(2)
C102 C101 S1 120.4(2)
C103 C102 C101 119.6(3)
C102 C103 C104 121.5(3)
C105 C104 C103 118.0(3)
C105 C104 C107 121.6(3)
C103 C104 C107 120.4(3)
C106 C105 C104 121.2(3)
C101 C106 C105 119.7(3)
C206 C201 C202 119.8(3)
C206 C201 S2 120.7(2)
C202 C201 S2 119.5(2)
C203 C202 C201 120.5(3)
C202 C203 C204 120.7(3)
C203 C204 C205 118.3(3)
C203 C204 C207 120.8(4)
C205 C204 C207 120.8(4)
C206 C205 C204 121.6(3)
C201 C206 C205 119.1(3)
O11 S1 O12 119.12(13)
O11 S1 N3 109.48(13)
O12 S1 N3 106.96(12)
O11 S1 C101 106.47(14)
O12 S1 C101 108.40(13)
N3 S1 C101 105.67(12)
O22 S2 O21 118.93(13)
O22 S2 N9 107.91(12)
O21 S2 N9 109.83(12)
O22 S2 C201 108.01(13)
O21 S2 C201 106.32(14)
N9 S2 C201 104.95(12)

loop_
_geom_bond_atom_site_label_1
_geom_bond_atom_site_label_2
_geom_bond_distance
C309 C308 1.370(4)
C309 C310 1.418(4)
C308 C307 1.392(5)
C307 C306 1.350(5)
C306 C305 1.425(5)
C305 C304 1.402(5)
C305 C310 1.422(4)
C304 C303 1.348(4)
C303 C302 1.407(4)
C302 C301 1.368(4)
C301 C310 1.434(4)
C301 C12 1.527(4)
C13 C12 1.537(4)
C12 N6 1.470(3)
N6 C5 1.465(3)
N6 C7 1.474(3)
C5 C4 1.553(4)
C4 N3 1.494(3)
C4 C16 1.556(4)
C16 C33 1.517(5)
C16 C17 1.521(4)
N3 C2 1.469(3)
N3 S1 1.631(2)
C2 C1 1.518(4)
C1 N12 1.323(4)
C1 C403 1.390(4)
N12 C11 1.337(4)
C11 C401 1.379(4)
C11 C10 1.502(4)
C401 C402 1.368(5)
C402 C403 1.367(5)
C10 N9 1.474(3)
N9 C8 1.500(3)
N9 S2 1.624(2)
C8 C7 1.537(3)
C8 C29 1.545(4)
C29 C30 1.523(4)
C29 C31 1.526(4)
C101 C106 1.375(4)
C101 C102 1.392(4)
C101 S1 1.760(3)
C102 C103 1.360(4)
C103 C104 1.391(4)
C104 C105 1.382(4)
C104 C107 1.506(4)
C105 C106 1.379(4)
C201 C206 1.372(4)
C201 C202 1.383(4)
C201 S2 1.771(3)
C202 C203 1.373(4)
C203 C204 1.374(5)
C204 C205 1.384(5)
C204 C207 1.526(4)
C205 C206 1.383(4)
O11 S1 1.432(2)
O12 S1 1.438(2)
O21 S2 1.436(2)
O22 S2 1.434(2)
